data_4334180
loop_
_publ_author_name
'T. Stanley Cameron'
'Andreas Decken'
'Ingo Krossing'
'Jack Passmore'
'J. Mikko Rautiainen'
'Xinping Wang'
'Xiaoqing Zeng'

_publ_contact_author_address
;
 Department of Chemistry, University of New Brunswick, Fredericton, 
 New Brunswick, E3B 5A3, Canada
;
_publ_contact_author_email passmore.at.unb.ca
_publ_contact_author_fax 1-506-453-4981
_publ_contact_author_name 'Jack Passmore'
_publ_contact_author_phone 1-506-453-4821
_publ_section_title
;
 Reactions of a Cyclodimethylsiloxane (Me2SiO)6 with Silver Salts of
 Weakly Coordinating Anions; Crystal Structures of [Ag(Me2SiO)6][Al] ([Al]
 = [FAl{OC(CF3)3}3], [Al{OC(CF3)3}4]) and Their Comparison with
 [Ag(18-Crown-6)]2[SbF6]2
;
_journal_name_full 'Inorganic Chemistry'
_journal_page_first 3113
_journal_page_last 3126
_journal_paper_doi 10.1021/ic3025793
_journal_volume 52
_journal_year 2013
_chemical_formula_moiety 'C12 H24 Ag O6, F6 Sb'
_chemical_formula_sum 'C12 H24 Ag F6 O6 Sb'
_chemical_formula_weight 607.93
_space_group_IT_number 2
_symmetry_cell_setting triclinic
_symmetry_Int_Tables_number 2
_symmetry_space_group_name_Hall '-P 1'
_symmetry_space_group_name_H-M 'P -1'
_atom_sites_solution_hydrogens geom
_atom_sites_solution_primary direct
_atom_sites_solution_secondary difmap
_audit_creation_method SHELXL-97
_cell_angle_alpha 105.639(2)
_cell_angle_beta 91.602(2)
_cell_angle_gamma 106.652(2)
_cell_formula_units_Z 2
_cell_length_a 9.1671(15)
_cell_length_b 9.6508(16)
_cell_length_c 11.996(2)
_cell_measurement_reflns_used 4903
_cell_measurement_temperature 173(1)
_cell_measurement_theta_max 28.32
_cell_measurement_theta_min 2.30
_cell_volume 972.7(3)
_computing_cell_refinement 'Bruker SMART'
_computing_data_collection 'Bruker SMART'
_computing_data_reduction 'Bruker SAINT'
_computing_molecular_graphics 'Bruker SHELXTL (Sheldrick, 2008)'
_computing_publication_material 'Bruker SHELXTL (Sheldrick, 2008)'
_computing_structure_refinement 'SHELXL-97 (Sheldrick, 2008)'
_computing_structure_solution 'SHELXS-97 (Sheldrick, 2008)'
_diffrn_ambient_temperature 173(1)
_diffrn_measured_fraction_theta_full 0.997
_diffrn_measured_fraction_theta_max 0.943
_diffrn_measurement_device_type 'Bruker AXS SMART1000/P4'
_diffrn_measurement_method '\f and \w scans'
_diffrn_radiation_monochromator graphite
_diffrn_radiation_probe x-ray
_diffrn_radiation_type MoK\a
_diffrn_radiation_wavelength 0.71073
_diffrn_reflns_av_R_equivalents 0.0166
_diffrn_reflns_av_sigmaI/netI 0.0244
_diffrn_reflns_limit_h_max 9
_diffrn_reflns_limit_h_min -11
_diffrn_reflns_limit_k_max 11
_diffrn_reflns_limit_k_min -12
_diffrn_reflns_limit_l_max 15
_diffrn_reflns_limit_l_min -15
_diffrn_reflns_number 6753
_diffrn_reflns_theta_full 25.00
_diffrn_reflns_theta_max 27.49
_diffrn_reflns_theta_min 1.77
_diffrn_source 'fine-focus sealed tube'
_diffrn_source_type K760
_diffrn_standards_decay_% 0
_diffrn_standards_interval_count 0
_diffrn_standards_interval_time 0
_diffrn_standards_number 0
_exptl_absorpt_coefficient_mu 2.475
_exptl_absorpt_correction_T_max 0.6374
_exptl_absorpt_correction_T_min 0.5766
_exptl_absorpt_correction_type multi-scan
_exptl_absorpt_process_details 'SADABS (Sheldrick, 2008)'
_exptl_crystal_colour Colourless
_exptl_crystal_density_diffrn 2.076
_exptl_crystal_description Irregular
_exptl_crystal_F_000 592
_exptl_crystal_recrystallization_method 'Et2O, SO2'
_exptl_crystal_size_max 0.25
_exptl_crystal_size_mid 0.22
_exptl_crystal_size_min 0.20
_refine_diff_density_max 0.926
_refine_diff_density_min -0.562
_refine_diff_density_rms 0.099
_refine_ls_extinction_method none
_refine_ls_goodness_of_fit_ref 1.068
_refine_ls_hydrogen_treatment constr
_refine_ls_matrix_type full
_refine_ls_number_parameters 235
_refine_ls_number_reflns 4222
_refine_ls_number_restraints 0
_refine_ls_restrained_S_all 1.068
_refine_ls_R_factor_all 0.0277
_refine_ls_R_factor_gt 0.0243
_refine_ls_shift/su_max 0.001
_refine_ls_shift/su_mean 0.000
_refine_ls_structure_factor_coef Fsqd
_refine_ls_weighting_details 'calc w=1/[\s^2^(Fo^2^)+(0.0342P)^2^+0.5472P] where P=(Fo^2^+2Fc^2^)/3'
_refine_ls_weighting_scheme calc
_refine_ls_wR_factor_gt 0.0621
_refine_ls_wR_factor_ref 0.0648
_reflns_number_gt 3799
_reflns_number_total 4222
_reflns_threshold_expression 'I > 2\s(I)'
_cod_data_source_file ic3025793_si_002_1.cif
_cod_data_source_block Ag18c6_SbF6_CCDC_902386
_cod_database_code 4334180

loop_
_symmetry_equiv_pos_as_xyz
'x, y, z'
'-x, -y, -z'

loop_
_atom_site_label
_atom_site_type_symbol
_atom_site_fract_x
_atom_site_fract_y
_atom_site_fract_z
_atom_site_U_iso_or_equiv
_atom_site_adp_type
_atom_site_occupancy
_atom_site_symmetry_multiplicity
_atom_site_calc_flag
_atom_site_refinement_flags
Ag1 Ag 0.58334(2) 0.66637(2) 0.165319(17) 0.03004(7) Uani 1 1 d .
O1 O 0.4793(2) 0.7980(2) 0.03151(17) 0.0322(4) Uani 1 1 d .
C2 C 0.3579(3) 0.8579(3) 0.0697(3) 0.0391(6) Uani 1 1 d .
H2A H 0.2582 0.7776 0.0443 0.047 Uiso 1 1 calc R
H2B H 0.3573 0.9398 0.0348 0.047 Uiso 1 1 calc R
C3 C 0.3805(3) 0.9181(3) 0.1992(3) 0.0417(7) Uani 1 1 d .
H3A H 0.4830 0.9937 0.2254 0.050 Uiso 1 1 calc R
H3B H 0.3019 0.9674 0.2267 0.050 Uiso 1 1 calc R
O4 O 0.3675(2) 0.7934(2) 0.24479(18) 0.0367(4) Uani 1 1 d .
C5 C 0.3707(4) 0.8350(4) 0.3685(3) 0.0512(8) Uani 1 1 d .
H5A H 0.2904 0.8834 0.3925 0.061 Uiso 1 1 calc R
H5B H 0.4716 0.9076 0.4054 0.061 Uiso 1 1 calc R
C6 C 0.3430(4) 0.6950(4) 0.4060(3) 0.0480(8) Uani 1 1 d .
H6A H 0.3374 0.7206 0.4911 0.058 Uiso 1 1 calc R
H6B H 0.2432 0.6224 0.3669 0.058 Uiso 1 1 calc R
O7 O 0.4607(2) 0.6249(3) 0.37900(17) 0.0426(5) Uani 1 1 d .
C8 C 0.5911(4) 0.6884(5) 0.4649(3) 0.0597(10) Uani 1 1 d .
H8A H 0.5615 0.6729 0.5404 0.072 Uiso 1 1 calc R
H8B H 0.6335 0.7983 0.4757 0.072 Uiso 1 1 calc R
C9 C 0.7075(4) 0.6121(5) 0.4240(3) 0.0596(10) Uani 1 1 d .
H9A H 0.7933 0.6426 0.4863 0.071 Uiso 1 1 calc R
H9B H 0.6611 0.5011 0.4029 0.071 Uiso 1 1 calc R
O10 O 0.7617(2) 0.6562(3) 0.32486(19) 0.0425(5) Uani 1 1 d .
C11 C 0.8956(3) 0.6150(4) 0.2939(3) 0.0472(7) Uani 1 1 d .
H11A H 0.8709 0.5036 0.2676 0.057 Uiso 1 1 calc R
H11B H 0.9748 0.6553 0.3620 0.057 Uiso 1 1 calc R
C12 C 0.9531(3) 0.6796(3) 0.1982(3) 0.0418(7) Uani 1 1 d .
H12A H 0.9730 0.7905 0.2231 0.050 Uiso 1 1 calc R
H12B H 1.0500 0.6585 0.1776 0.050 Uiso 1 1 calc R
O13 O 0.8385(2) 0.6111(2) 0.09998(19) 0.0377(4) Uani 1 1 d .
C14 C 0.8862(3) 0.6621(3) 0.0018(3) 0.0421(7) Uani 1 1 d .
H14A H 0.9894 0.6533 -0.0131 0.051 Uiso 1 1 calc R
H14B H 0.8905 0.7692 0.0163 0.051 Uiso 1 1 calc R
C15 C 0.7711(3) 0.5643(3) -0.1009(3) 0.0408(7) Uani 1 1 d .
H15A H 0.8061 0.5906 -0.1719 0.049 Uiso 1 1 calc R
H15B H 0.7646 0.4572 -0.1117 0.049 Uiso 1 1 calc R
O16 O 0.6219(2) 0.5815(2) -0.08662(17) 0.0324(4) Uani 1 1 d .
C17 C 0.6012(4) 0.7007(3) -0.1295(3) 0.0417(7) Uani 1 1 d .
H17A H 0.5949 0.6707 -0.2156 0.050 Uiso 1 1 calc R
H17B H 0.6892 0.7933 -0.0982 0.050 Uiso 1 1 calc R
C18 C 0.4571(3) 0.7302(3) -0.0916(3) 0.0392(6) Uani 1 1 d .
H18A H 0.4305 0.7986 -0.1315 0.047 Uiso 1 1 calc R
H18B H 0.3719 0.6342 -0.1121 0.047 Uiso 1 1 calc R
Sb1 Sb 0.903895(19) 0.14240(2) 0.288598(16) 0.03321(7) Uani 1 1 d .
F1 F 1.0342(3) 0.3410(2) 0.3399(3) 0.0765(7) Uani 1 1 d .
F2 F 0.7750(2) -0.0549(2) 0.2326(3) 0.0732(7) Uani 1 1 d .
F3 F 0.9014(3) 0.1335(4) 0.4404(2) 0.0823(8) Uani 1 1 d .
F4 F 1.0747(2) 0.0768(3) 0.2736(3) 0.0813(8) Uani 1 1 d .
F5 F 0.9008(3) 0.1588(4) 0.1380(2) 0.0966(10) Uani 1 1 d .
F6 F 0.7310(2) 0.2111(3) 0.3044(2) 0.0606(5) Uani 1 1 d .

loop_
_atom_site_aniso_label
_atom_site_aniso_U_11
_atom_site_aniso_U_22
_atom_site_aniso_U_33
_atom_site_aniso_U_23
_atom_site_aniso_U_13
_atom_site_aniso_U_12
Ag1 0.02380(10) 0.02873(11) 0.03592(12) 0.00910(8) -0.00095(8) 0.00612(8)
O1 0.0280(9) 0.0335(9) 0.0354(10) 0.0104(8) -0.0023(7) 0.0102(7)
C2 0.0256(12) 0.0353(14) 0.0627(19) 0.0222(14) 0.0040(12) 0.0115(11)
C3 0.0355(14) 0.0308(14) 0.0603(19) 0.0114(13) 0.0126(13) 0.0132(12)
O4 0.0390(10) 0.0295(9) 0.0386(11) 0.0047(8) 0.0089(8) 0.0102(8)
C5 0.060(2) 0.0451(17) 0.0402(17) -0.0022(14) 0.0179(15) 0.0155(15)
C6 0.0488(17) 0.058(2) 0.0350(16) 0.0088(14) 0.0180(13) 0.0157(15)
O7 0.0378(10) 0.0568(13) 0.0298(10) 0.0085(9) 0.0039(8) 0.0129(10)
C8 0.0478(18) 0.091(3) 0.0256(15) 0.0121(16) -0.0006(13) 0.0031(18)
C9 0.0433(17) 0.090(3) 0.052(2) 0.043(2) -0.0047(15) 0.0100(18)
O10 0.0320(10) 0.0595(13) 0.0425(12) 0.0247(11) 0.0011(8) 0.0147(9)
C11 0.0361(15) 0.0535(18) 0.056(2) 0.0160(15) -0.0095(14) 0.0203(14)
C12 0.0213(12) 0.0396(15) 0.0578(19) 0.0043(14) -0.0026(12) 0.0089(11)
O13 0.0258(9) 0.0368(10) 0.0448(11) 0.0101(9) 0.0024(8) 0.0025(8)
C14 0.0296(13) 0.0378(15) 0.0503(18) 0.0084(13) 0.0121(12) 0.0007(11)
C15 0.0346(14) 0.0411(15) 0.0410(16) 0.0063(13) 0.0173(12) 0.0069(12)
O16 0.0320(9) 0.0280(9) 0.0345(10) 0.0102(8) 0.0077(8) 0.0034(7)
C17 0.0579(18) 0.0335(14) 0.0326(15) 0.0149(12) 0.0082(13) 0.0067(13)
C18 0.0460(16) 0.0336(14) 0.0356(15) 0.0149(12) -0.0085(12) 0.0052(12)
Sb1 0.03186(10) 0.03242(11) 0.03345(11) 0.01003(8) -0.00006(7) 0.00681(8)
F1 0.0652(14) 0.0394(11) 0.109(2) 0.0182(12) -0.0302(13) -0.0007(10)
F2 0.0444(11) 0.0360(10) 0.123(2) 0.0117(12) -0.0118(12) 0.0004(9)
F3 0.0825(16) 0.130(2) 0.0500(13) 0.0472(15) 0.0057(12) 0.0364(16)
F4 0.0375(11) 0.0695(15) 0.128(2) 0.0056(15) 0.0089(12) 0.0249(11)
F5 0.0794(17) 0.153(3) 0.0495(14) 0.0487(16) 0.0091(12) 0.0051(17)
F6 0.0512(11) 0.0645(13) 0.0694(14) 0.0115(11) -0.0025(10) 0.0308(10)

loop_
_atom_type_symbol
_atom_type_description
_atom_type_scat_dispersion_real
_atom_type_scat_dispersion_imag
_atom_type_scat_source
C C 0.0033 0.0016 'International Tables Vol C Tables 4.2.6.8 and 6.1.1.4'
H H 0.0000 0.0000 'International Tables Vol C Tables 4.2.6.8 and 6.1.1.4'
Ag Ag -0.8971 1.1015 'International Tables Vol C Tables 4.2.6.8 and 6.1.1.4'
F F 0.0171 0.0103 'International Tables Vol C Tables 4.2.6.8 and 6.1.1.4'
O O 0.0106 0.0060 'International Tables Vol C Tables 4.2.6.8 and 6.1.1.4'
Sb Sb -0.5866 1.5461 'International Tables Vol C Tables 4.2.6.8 and 6.1.1.4'

loop_
_geom_angle_atom_site_label_1
_geom_angle_atom_site_label_2
_geom_angle_atom_site_label_3
_geom_angle
_geom_angle_site_symmetry_1
_geom_angle_site_symmetry_3
O16 Ag1 O10 110.67(7) 2_665 .
C2 O1 C18 111.2(2) . .
O1 C2 C3 109.2(2) . .
O1 C2 H2A 109.8 . .
C3 C2 H2A 109.8 . .
O1 C2 H2B 109.8 . .
C3 C2 H2B 109.8 . .
H2A C2 H2B 108.3 . .
O4 C3 C2 107.4(2) . .
O4 C3 H3A 110.2 . .
C2 C3 H3A 110.2 . .
O4 C3 H3B 110.2 . .
C2 C3 H3B 110.2 . .
H3A C3 H3B 108.5 . .
C5 O4 C3 112.4(2) . .
O4 C5 C6 108.1(2) . .
O4 C5 H5A 110.1 . .
C6 C5 H5A 110.1 . .
O4 C5 H5B 110.1 . .
C6 C5 H5B 110.1 . .
H5A C5 H5B 108.4 . .
O7 C6 C5 112.3(3) . .
O7 C6 H6A 109.1 . .
C5 C6 H6A 109.1 . .
O7 C6 H6B 109.1 . .
C5 C6 H6B 109.1 . .
H6A C6 H6B 107.9 . .
C8 O7 C6 113.2(3) . .
O7 C8 C9 108.0(3) . .
O7 C8 H8A 110.1 . .
C9 C8 H8A 110.1 . .
O7 C8 H8B 110.1 . .
C9 C8 H8B 110.1 . .
H8A C8 H8B 108.4 . .
O10 C9 C8 107.5(3) . .
O10 C9 H9A 110.2 . .
C8 C9 H9A 110.2 . .
O10 C9 H9B 110.2 . .
C8 C9 H9B 110.2 . .
H9A C9 H9B 108.5 . .
C9 O10 C11 111.7(2) . .
C9 O10 Ag1 122.20(17) . .
C11 O10 Ag1 118.29(18) . .
O10 C11 C12 107.9(2) . .
O10 C11 H11A 110.1 . .
C12 C11 H11A 110.1 . .
O10 C11 H11B 110.1 . .
C12 C11 H11B 110.1 . .
H11A C11 H11B 108.4 . .
O13 C12 C11 107.8(2) . .
O13 C12 H12A 110.1 . .
C11 C12 H12A 110.1 . .
O13 C12 H12B 110.1 . .
C11 C12 H12B 110.1 . .
H12A C12 H12B 108.5 . .
C14 O13 C12 111.9(2) . .
O13 C14 C15 107.2(2) . .
O13 C14 H14A 110.3 . .
C15 C14 H14A 110.3 . .
O13 C14 H14B 110.3 . .
C15 C14 H14B 110.3 . .
H14A C14 H14B 108.5 . .
O16 C15 C14 112.2(2) . .
O16 C15 H15A 109.2 . .
C14 C15 H15A 109.2 . .
O16 C15 H15B 109.2 . .
C14 C15 H15B 109.2 . .
H15A C15 H15B 107.9 . .
C15 O16 C17 112.1(2) . .
C15 O16 Ag1 111.11(16) . 2_665
C17 O16 Ag1 114.52(16) . 2_665
O16 C17 C18 108.5(2) . .
O16 C17 H17A 110.0 . .
C18 C17 H17A 110.0 . .
O16 C17 H17B 110.0 . .
C18 C17 H17B 110.0 . .
H17A C17 H17B 108.4 . .
O1 C18 C17 108.7(2) . .
O1 C18 H18A 110.0 . .
C17 C18 H18A 110.0 . .
O1 C18 H18B 110.0 . .
C17 C18 H18B 110.0 . .
H18A C18 H18B 108.3 . .
F4 Sb1 F3 90.81(13) . .
F4 Sb1 F5 91.94(14) . .
F3 Sb1 F5 176.98(14) . .
F4 Sb1 F2 91.13(10) . .
F3 Sb1 F2 91.59(14) . .
F5 Sb1 F2 89.59(14) . .
F4 Sb1 F1 88.68(11) . .
F3 Sb1 F1 90.29(13) . .
F5 Sb1 F1 88.54(14) . .
F2 Sb1 F1 178.11(13) . .
F4 Sb1 F6 179.46(10) . .
F3 Sb1 F6 89.21(11) . .
F5 Sb1 F6 88.03(13) . .
F2 Sb1 F6 89.41(10) . .
F1 Sb1 F6 90.78(11) . .

loop_
_geom_bond_atom_site_label_1
_geom_bond_atom_site_label_2
_geom_bond_distance
_geom_bond_site_symmetry_2
Ag1 O16 2.5012(18) 2_665
Ag1 O10 2.522(2) .
O1 C2 1.426(3) .
O1 C18 1.427(3) .
C2 C3 1.491(5) .
C2 H2A 0.9900 .
C2 H2B 0.9900 .
C3 O4 1.427(4) .
C3 H3A 0.9900 .
C3 H3B 0.9900 .
O4 C5 1.426(4) .
C5 C6 1.493(5) .
C5 H5A 0.9900 .
C5 H5B 0.9900 .
C6 O7 1.431(4) .
C6 H6A 0.9900 .
C6 H6B 0.9900 .
O7 C8 1.427(4) .
C8 C9 1.485(5) .
C8 H8A 0.9900 .
C8 H8B 0.9900 .
C9 O10 1.424(4) .
C9 H9A 0.9900 .
C9 H9B 0.9900 .
O10 C11 1.424(4) .
C11 C12 1.489(5) .
C11 H11A 0.9900 .
C11 H11B 0.9900 .
C12 O13 1.429(3) .
C12 H12A 0.9900 .
C12 H12B 0.9900 .
O13 C14 1.428(4) .
C14 C15 1.500(4) .
C14 H14A 0.9900 .
C14 H14B 0.9900 .
C15 O16 1.434(3) .
C15 H15A 0.9900 .
C15 H15B 0.9900 .
O16 C17 1.436(3) .
O16 Ag1 2.5012(18) 2_665
C17 C18 1.487(4) .
C17 H17A 0.9900 .
C17 H17B 0.9900 .
C18 H18A 0.9900 .
C18 H18B 0.9900 .
Sb1 F4 1.846(2) .
Sb1 F3 1.847(2) .
Sb1 F5 1.856(2) .
Sb1 F2 1.858(2) .
Sb1 F1 1.868(2) .
Sb1 F6 1.8810(19) .
